data_1574846
loop_
_publ_author_name
'Nguyen, Tri Minh'
'Tawfik, Sherif Abdulkader'
'Tran, Truyen'
'Gupta, Sunil'
'Rana, Santu'
'Venkatesh, Svetha'

_publ_section_title
;
 The search for superionic solid-state electrolytes using a
 physics-informed generative model.
;
_journal_issue 17
_journal_name_full 'Materials horizons'
_journal_page_first 6945
_journal_page_last 6955
_journal_paper_doi 10.1039/d5mh00767d
_journal_volume 12
_journal_year 2025
_chemical_formula_structural KI2Cl3
_chemical_formula_sum 'Cl6 I4 K2'
_space_group_IT_number 1
_space_group_name_Hall 'P 1'
_space_group_name_H-M_alt 'P 1'
_symmetry_Int_Tables_number 1
_symmetry_space_group_name_H-M 'P 1'
_audit_update_record
;
2025-04-08 deposited with the CCDC.	2025-06-06 downloaded from the CCDC.
;
_cell_angle_alpha 89.82967626
_cell_angle_beta 89.97974783
_cell_angle_gamma 89.99151191
_cell_formula_units_Z 2
_cell_length_a 5.69131825
_cell_length_b 7.80534201
_cell_length_c 13.60531471
_cell_volume 604.382
_cod_data_source_file d5mh00767d3.cif
_cod_data_source_block KI2Cl3
_cod_depositor_comments 'Adding full bibliography for 1574820--1574854.cif.'
_cod_original_cell_volume 604.38190101
_cod_original_formula_sum 'K2 I4 Cl6'
_cod_database_code 1574846

loop_
_symmetry_equiv_pos_site_id
_symmetry_equiv_pos_as_xyz
1 'x, y, z'

loop_
_atom_site_type_symbol
_atom_site_label
_atom_site_symmetry_multiplicity
_atom_site_fract_x
_atom_site_fract_y
_atom_site_fract_z
_atom_site_occupancy
K K0 1 0.00024339 0.70268917 0.49073910 1
K K1 1 0.49990496 0.29719805 -0.01125194 1
I I2 1 0.50012257 0.06939336 0.30701358 1
I I3 1 -0.00017775 0.13594511 0.62122946 1
I I4 1 0.00006172 -0.06967810 -0.19332911 1
I I5 1 0.49994837 0.86360495 0.12236121 1
Cl Cl6 1 0.49988622 0.69668017 0.96435731 1
Cl Cl7 1 0.00012133 0.64958877 0.71862987 1
Cl Cl8 1 0.50025468 0.78614103 0.40946392 1
Cl Cl9 1 -0.00029808 0.30415614 0.46328598 1
Cl Cl10 1 0.49999579 0.34899848 0.21702753 1
Cl Cl11 1 -0.00006319 0.21528286 -0.09333081 1
